data_7033405
loop_
_publ_author_name
'Wei, Yongqin'
'Sa, Rongjian'
'Li, Qiaohong'
'Wu, Kechen'

_publ_section_title
;
 Highly stable and sensitive LnMOF ratiometric thermometers constructed
 with mixed ligands.
;
_journal_issue 7
_journal_name_full 'Dalton transactions (Cambridge, England : 2003)'
_journal_page_first 3067
_journal_page_last 3074
_journal_paper_doi 10.1039/c4dt03421j
_journal_volume 44
_journal_year 2015
_chemical_formula_sum 'C25 H19 Eu N3 O10 S2'
_chemical_formula_weight 737.51
_chemical_name_systematic
; 
 ? 
;
_space_group_IT_number 2
_symmetry_cell_setting triclinic
_symmetry_space_group_name_Hall '-P 1'
_symmetry_space_group_name_H-M 'P -1'
_atom_sites_solution_hydrogens geom
_atom_sites_solution_primary direct
_atom_sites_solution_secondary difmap
_audit_creation_method SHELXL-97
_audit_update_record
;
2014-12-04 deposited with the CCDC.
2014-12-15 downloaded from the CCDC.
;
_cell_angle_alpha 109.677(3)
_cell_angle_beta 103.108(2)
_cell_angle_gamma 109.545(2)
_cell_formula_units_Z 2
_cell_length_a 10.826(4)
_cell_length_b 12.044(4)
_cell_length_c 12.046(4)
_cell_measurement_reflns_used 4063
_cell_measurement_temperature 293(2)
_cell_measurement_theta_max 27.4739
_cell_measurement_theta_min 2.0087
_cell_volume 1287.7(8)
_computing_cell_refinement 'CrystalClear (Rigaku Corp., 2000)'
_computing_data_collection 'CrystalClear (Rigaku Corp., 2000)'
_computing_data_reduction 'CrystalClear (Rigaku Corp., 2000)'
_computing_molecular_graphics 'Bruker SHELXTL'
_computing_publication_material 'Bruker SHELXTL'
_computing_structure_refinement 'SHELXL-97 (Sheldrick, 1997)'
_computing_structure_solution 'SHELXS-97 (Sheldrick, 1990)'
_diffrn_ambient_temperature 293(2)
_diffrn_measured_fraction_theta_full 0.962
_diffrn_measured_fraction_theta_max 0.962
_diffrn_measurement_device_type 'Rigaku Mercury CCD'
_diffrn_measurement_method '\w scans'
_diffrn_radiation_monochromator graphite
_diffrn_radiation_source 'Rotating Anode'
_diffrn_radiation_type MoK\a
_diffrn_radiation_wavelength 0.71073
_diffrn_reflns_av_R_equivalents 0.0246
_diffrn_reflns_av_unetI/netI 0.0426
_diffrn_reflns_limit_h_max 14
_diffrn_reflns_limit_h_min -14
_diffrn_reflns_limit_k_max 15
_diffrn_reflns_limit_k_min -15
_diffrn_reflns_limit_l_max 15
_diffrn_reflns_limit_l_min -15
_diffrn_reflns_number 9953
_diffrn_reflns_theta_full 27.47
_diffrn_reflns_theta_max 27.47
_diffrn_reflns_theta_min 2.01
_diffrn_standards_decay_% 0
_diffrn_standards_interval_count 0
_diffrn_standards_interval_time 0
_diffrn_standards_number 0
_exptl_absorpt_coefficient_mu 2.663
_exptl_absorpt_correction_T_max 0.974
_exptl_absorpt_correction_T_min 0.888
_exptl_absorpt_correction_type multi-scan
_exptl_crystal_colour Yellow
_exptl_crystal_density_diffrn 1.902
_exptl_crystal_density_method 'not measured'
_exptl_crystal_description Prism
_exptl_crystal_F_000 730
_exptl_crystal_size_max 0.088
_exptl_crystal_size_mid 0.037
_exptl_crystal_size_min 0.010
_refine_diff_density_max 1.349
_refine_diff_density_min -1.632
_refine_diff_density_rms 0.362
_refine_ls_extinction_method none
_refine_ls_goodness_of_fit_ref 1.067
_refine_ls_hydrogen_treatment mixed
_refine_ls_matrix_type full
_refine_ls_number_parameters 371
_refine_ls_number_reflns 5517
_refine_ls_number_restraints 0
_refine_ls_restrained_S_all 1.069
_refine_ls_R_factor_all 0.0442
_refine_ls_R_factor_gt 0.0359
_refine_ls_shift/su_max 0.004
_refine_ls_shift/su_mean 0.000
_refine_ls_structure_factor_coef Fsqd
_refine_ls_weighting_details 'calc w=1/[\s^2^(Fo^2^)+(0.1200P)^2^+0.0000P] where P=(Fo^2^+2Fc^2^)/3'
_refine_ls_weighting_scheme calc
_refine_ls_wR_factor_gt 0.1069
_refine_ls_wR_factor_ref 0.1543
_reflns_number_gt 5053
_reflns_number_total 5517
_reflns_threshold_expression >2sigma(I)
_cod_data_source_file c4dt03421j2.cif
_cod_data_source_block Eu-BDC-DSTP
_cod_depositor_comments
;
The following automatic conversions were performed:

'_symmetry_cell_setting' value 'Triclinic' changed to 'triclinic'
according to
/usr/data/users/saulius/crontab/automatic-downloads/rss-feeds/RSC/lib/dictionaries/cif_core.dic
dictionary named 'cif_core.dic' version 2.4.2 from
2011-04-26.

'_exptl_absorpt_correction_type' value 'Multi-scan'
changed to 'multi-scan' according to
/usr/data/users/saulius/crontab/automatic-downloads/rss-feeds/RSC/lib/dictionaries/cif_core.dic
dictionary named 'cif_core.dic' version 2.4.2 from 2011-04-26.

Automatic conversion script
Id: cif_fix_values 2935 2014-11-11 08:27:57Z andrius 

 Adding full bibliography for 7033405--7033408.cif.
;
_cod_original_cell_volume 1287.7(7)
_cod_original_sg_symbol_H-M P-1
_cod_database_code 7033405

loop_
_symmetry_equiv_pos_as_xyz
'x, y, z'
'-x, -y, -z'

loop_
_atom_site_label
_atom_site_type_symbol
_atom_site_fract_x
_atom_site_fract_y
_atom_site_fract_z
_atom_site_U_iso_or_equiv
_atom_site_adp_type
_atom_site_occupancy
_atom_site_symmetry_multiplicity
_atom_site_calc_flag
_atom_site_refinement_flags
Eu1 Eu 0.53201(3) 0.96421(2) 0.68210(2) 0.01387(13) Uani 1 1 d .
S1 S 0.33905(15) 1.71535(13) 1.35417(14) 0.0182(3) Uani 1 1 d .
S2 S 0.30490(17) 1.23452(15) 1.24847(16) 0.0239(3) Uani 1 1 d .
O1W O -0.0966(10) 0.6159(9) 0.2779(9) 0.099(3) Uani 1 1 d .
O1 O 0.3988(5) 1.8221(5) 1.3220(5) 0.0318(11) Uani 1 1 d .
O2W O 0.7590(13) 0.5534(10) 0.4389(10) 0.114(4) Uani 1 1 d .
O2 O 0.1867(5) 1.6457(5) 1.2984(5) 0.0390(13) Uani 1 1 d .
O3 O 0.3970(5) 1.7573(5) 1.4904(4) 0.0289(10) Uani 1 1 d .
O4 O 0.2896(7) 1.2811(5) 1.3705(5) 0.0430(14) Uani 1 1 d .
O5 O 0.1722(5) 1.1466(5) 1.1388(6) 0.0426(13) Uani 1 1 d .
O6 O 0.4084(5) 1.1815(4) 1.2508(5) 0.0258(10) Uani 1 1 d .
O7 O 0.6869(5) 0.9654(4) 0.5784(4) 0.0266(10) Uani 1 1 d .
O8 O 0.6690(5) 1.0231(5) 0.4205(5) 0.0333(11) Uani 1 1 d .
N1 N 0.7734(5) 1.1382(5) 0.8694(5) 0.0200(10) Uani 1 1 d .
N2 N 0.5273(5) 1.1003(5) 0.8915(5) 0.0191(10) Uani 1 1 d .
N3 N 0.3243(5) 0.8553(5) 0.7434(5) 0.0187(10) Uani 1 1 d .
C1 C 0.8958(7) 1.1450(7) 0.8590(7) 0.0312(15) Uani 1 1 d .
H1A H 0.8956 1.0719 0.7993 0.037 Uiso 1 1 calc R
C2 C 1.0242(7) 1.2591(7) 0.9353(7) 0.0331(15) Uani 1 1 d .
H2A H 1.1081 1.2609 0.9271 0.040 Uiso 1 1 calc R
C3 C 1.0255(7) 1.3673(7) 1.0216(7) 0.0329(16) Uani 1 1 d .
H3A H 1.1097 1.4446 1.0711 0.039 Uiso 1 1 calc R
C4 C 0.8984(7) 1.3606(7) 1.0351(7) 0.0317(15) Uani 1 1 d .
H4A H 0.8970 1.4336 1.0934 0.038 Uiso 1 1 calc R
C5 C 0.7739(6) 1.2429(6) 0.9597(6) 0.0198(12) Uani 1 1 d .
C6 C 0.6366(6) 1.2192(5) 0.9700(5) 0.0168(11) Uani 1 1 d .
C7 C 0.6222(7) 1.3213(6) 1.0642(6) 0.0220(13) Uani 1 1 d .
H7A H 0.6993 1.4032 1.1185 0.026 Uiso 1 1 calc R
C8 C 0.4906(7) 1.2933(6) 1.0710(6) 0.0215(12) Uani 1 1 d .
C9 C 0.3778(7) 1.1647(6) 0.9894(6) 0.0247(13) Uani 1 1 d .
H9A H 0.2884 1.1429 0.9932 0.030 Uiso 1 1 calc R
C10 C 0.4013(6) 1.0764(6) 0.9077(6) 0.0217(13) Uani 1 1 d .
C11 C 0.2905(6) 0.9375(6) 0.8268(6) 0.0194(12) Uani 1 1 d .
C12 C 0.1575(7) 0.8905(7) 0.8363(6) 0.0241(13) Uani 1 1 d .
H12A H 0.1346 0.9467 0.8931 0.029 Uiso 1 1 calc R
C13 C 0.0608(7) 0.7586(7) 0.7595(7) 0.0304(15) Uani 1 1 d .
H13A H -0.0280 0.7262 0.7639 0.036 Uiso 1 1 calc R
C14 C 0.0967(7) 0.6750(8) 0.6761(7) 0.0367(17) Uani 1 1 d .
H14A H 0.0345 0.5861 0.6251 0.044 Uiso 1 1 calc R
C15 C 0.2297(7) 0.7303(6) 0.6723(6) 0.0282(14) Uani 1 1 d .
H15A H 0.2540 0.6756 0.6157 0.034 Uiso 1 1 calc R
C16 C 0.4647(7) 1.3975(6) 1.1555(6) 0.0221(12) Uani 1 1 d .
C17 C 0.3808(6) 1.3809(6) 1.2289(6) 0.0192(11) Uani 1 1 d .
C18 C 0.3497(6) 1.4813(5) 1.2920(5) 0.0196(11) Uani 1 1 d .
H18A H 0.2941 1.4686 1.3394 0.024 Uiso 1 1 calc R
C19 C 0.3997(6) 1.6002(6) 1.2857(6) 0.0219(13) Uani 1 1 d .
C20 C 0.4884(7) 1.6221(6) 1.2214(6) 0.0236(13) Uani 1 1 d U
H20A H 0.5266 1.7032 1.2204 0.028 Uiso 1 1 calc R
C21 C 0.5212(8) 1.5201(6) 1.1567(7) 0.0276(14) Uani 1 1 d .
H21A H 0.5820 1.5356 1.1142 0.033 Uiso 1 1 calc R
C22 C 0.7322(6) 0.9938(6) 0.4987(6) 0.0204(12) Uani 1 1 d .
C23 C 0.8710(6) 0.9968(7) 0.5002(6) 0.0232(13) Uani 1 1 d .
C24 C 0.9233(7) 0.9259(6) 0.5510(6) 0.0239(13) Uani 1 1 d .
H24A H 0.8708 0.8738 0.5815 0.029 Uiso 1 1 calc R
C25 C 0.9452(7) 1.0652(6) 0.4450(6) 0.0247(13) Uani 1 1 d .
H25A H 0.9054 1.1057 0.4046 0.030 Uiso 1 1 calc R
H4 H 0.8094 0.6331 0.4952 0.1123(14) Uiso 1 1 d R
H2 H -0.1639 0.5916 0.3029 0.1234(12) Uiso 1 1 d R
H1 H -0.0427 0.5902 0.3136 0.1325(16) Uiso 1 1 d R
H3 H 0.6700 0.5280 0.4080 0.1401(17) Uiso 1 1 d R

loop_
_atom_site_aniso_label
_atom_site_aniso_U_11
_atom_site_aniso_U_22
_atom_site_aniso_U_33
_atom_site_aniso_U_23
_atom_site_aniso_U_13
_atom_site_aniso_U_12
Eu1 0.01497(18) 0.0143(2) 0.01595(19) 0.00716(14) 0.00754(12) 0.00901(13)
S1 0.0210(7) 0.0124(7) 0.0206(7) 0.0056(6) 0.0066(6) 0.0097(5)
S2 0.0307(8) 0.0206(8) 0.0379(9) 0.0192(7) 0.0226(7) 0.0184(6)
O1W 0.070(5) 0.092(7) 0.105(7) 0.021(6) 0.028(5) 0.030(5)
O1 0.046(3) 0.024(2) 0.036(3) 0.022(2) 0.018(2) 0.019(2)
O2W 0.158(11) 0.099(7) 0.093(7) 0.032(6) 0.057(7) 0.072(7)
O2 0.018(2) 0.023(2) 0.055(3) 0.006(2) 0.001(2) 0.0076(19)
O3 0.034(2) 0.030(2) 0.024(2) 0.012(2) 0.013(2) 0.015(2)
O4 0.078(4) 0.027(3) 0.052(3) 0.025(3) 0.048(3) 0.032(3)
O5 0.026(2) 0.032(3) 0.071(4) 0.024(3) 0.017(3) 0.015(2)
O6 0.034(2) 0.023(2) 0.040(3) 0.023(2) 0.019(2) 0.0212(19)
O7 0.024(2) 0.033(3) 0.035(3) 0.019(2) 0.021(2) 0.016(2)
O8 0.024(2) 0.050(3) 0.047(3) 0.033(3) 0.017(2) 0.026(2)
N1 0.018(2) 0.022(3) 0.021(2) 0.006(2) 0.009(2) 0.012(2)
N2 0.019(2) 0.022(3) 0.019(2) 0.009(2) 0.0109(19) 0.010(2)
N3 0.027(2) 0.015(2) 0.015(2) 0.003(2) 0.014(2) 0.010(2)
C1 0.019(3) 0.026(3) 0.041(4) 0.010(3) 0.006(3) 0.011(3)
C2 0.019(3) 0.029(4) 0.041(4) 0.008(3) 0.009(3) 0.007(3)
C3 0.025(3) 0.025(3) 0.030(4) 0.003(3) 0.004(3) 0.005(3)
C4 0.024(3) 0.031(4) 0.031(4) 0.013(3) 0.007(3) 0.005(3)
C5 0.022(3) 0.017(3) 0.020(3) 0.009(3) 0.007(2) 0.009(2)
C6 0.027(3) 0.011(3) 0.011(3) 0.000(2) 0.009(2) 0.010(2)
C7 0.029(3) 0.012(3) 0.020(3) 0.000(2) 0.013(3) 0.009(2)
C8 0.039(3) 0.017(3) 0.014(3) 0.003(2) 0.014(3) 0.019(3)
C9 0.029(3) 0.023(3) 0.030(3) 0.013(3) 0.016(3) 0.017(3)
C10 0.017(3) 0.028(3) 0.026(3) 0.017(3) 0.009(2) 0.010(2)
C11 0.020(3) 0.019(3) 0.019(3) 0.007(3) 0.008(2) 0.010(2)
C12 0.027(3) 0.028(3) 0.021(3) 0.008(3) 0.015(3) 0.015(3)
C13 0.020(3) 0.031(4) 0.038(4) 0.017(3) 0.014(3) 0.007(3)
C14 0.022(3) 0.041(4) 0.038(4) 0.017(3) 0.011(3) 0.005(3)
C15 0.030(3) 0.021(3) 0.025(3) 0.006(3) 0.012(3) 0.006(3)
C16 0.032(3) 0.026(3) 0.022(3) 0.012(3) 0.018(3) 0.021(3)
C17 0.022(3) 0.020(3) 0.023(3) 0.013(3) 0.011(2) 0.013(2)
C18 0.027(3) 0.013(3) 0.017(3) 0.005(2) 0.010(2) 0.009(2)
C19 0.020(3) 0.024(3) 0.025(3) 0.014(3) 0.008(2) 0.011(2)
C20 0.040(3) 0.016(3) 0.023(3) 0.006(2) 0.023(2) 0.016(2)
C21 0.043(4) 0.025(3) 0.036(4) 0.018(3) 0.030(3) 0.024(3)
C22 0.020(3) 0.020(3) 0.025(3) 0.007(3) 0.013(2) 0.013(2)
C23 0.017(3) 0.039(4) 0.030(3) 0.024(3) 0.014(2) 0.019(3)
C24 0.030(3) 0.030(3) 0.031(3) 0.020(3) 0.021(3) 0.022(3)
C25 0.030(3) 0.029(3) 0.035(3) 0.022(3) 0.020(3) 0.022(3)

loop_
_atom_type_symbol
_atom_type_description
_atom_type_scat_dispersion_real
_atom_type_scat_dispersion_imag
_atom_type_scat_source
C C 0.0033 0.0016 'International Tables Vol C Tables 4.2.6.8 and 6.1.1.4'
H H 0.0000 0.0000 'International Tables Vol C Tables 4.2.6.8 and 6.1.1.4'
N N 0.0061 0.0033 'International Tables Vol C Tables 4.2.6.8 and 6.1.1.4'
O O 0.0106 0.0060 'International Tables Vol C Tables 4.2.6.8 and 6.1.1.4'
S S 0.1246 0.1234 'International Tables Vol C Tables 4.2.6.8 and 6.1.1.4'
Eu Eu -0.1578 3.6682 'International Tables Vol C Tables 4.2.6.8 and 6.1.1.4'

loop_
_geom_angle_atom_site_label_1
_geom_angle_atom_site_label_2
_geom_angle_atom_site_label_3
_geom_angle
_geom_angle_site_symmetry_1
_geom_angle_site_symmetry_3
O7 Eu1 O8 114.83(17) . 2_676
O7 Eu1 O6 88.32(16) . 2_677
O8 Eu1 O6 139.13(16) 2_676 2_677
O7 Eu1 O3 77.25(16) . 1_544
O8 Eu1 O3 75.11(18) 2_676 1_544
O6 Eu1 O3 78.28(17) 2_677 1_544
O7 Eu1 O1 77.51(17) . 2_687
O8 Eu1 O1 70.30(17) 2_676 2_687
O6 Eu1 O1 150.37(17) 2_677 2_687
O3 Eu1 O1 122.46(16) 1_544 2_687
O7 Eu1 N2 139.47(16) . .
O8 Eu1 N2 87.82(17) 2_676 .
O6 Eu1 N2 95.46(16) 2_677 .
O3 Eu1 N2 143.03(16) 1_544 .
O1 Eu1 N2 79.75(16) 2_687 .
O7 Eu1 N3 155.17(17) . .
O8 Eu1 N3 69.77(16) 2_676 .
O6 Eu1 N3 75.84(16) 2_677 .
O3 Eu1 N3 80.82(15) 1_544 .
O1 Eu1 N3 124.90(16) 2_687 .
N2 Eu1 N3 62.42(15) . .
O7 Eu1 N1 78.87(16) . .
O8 Eu1 N1 133.32(17) 2_676 .
O6 Eu1 N1 81.94(16) 2_677 .
O3 Eu1 N1 149.25(17) 1_544 .
O1 Eu1 N1 69.94(16) 2_687 .
N2 Eu1 N1 61.89(16) . .
N3 Eu1 N1 116.76(16) . .
O2 S1 O3 113.1(3) . .
O2 S1 O1 114.3(3) . .
O3 S1 O1 112.0(3) . .
O2 S1 C19 106.1(3) . .
O3 S1 C19 105.4(3) . .
O1 S1 C19 105.0(3) . .
O5 S2 O4 114.7(4) . .
O5 S2 O6 112.4(3) . .
O4 S2 O6 112.3(3) . .
O5 S2 C17 106.2(3) . .
O4 S2 C17 104.6(3) . .
O6 S2 C17 105.6(3) . .
H2 O1W H1 99.4 . .
S1 O1 Eu1 160.8(3) . 2_687
H4 O2W H3 116.5 . .
S1 O3 Eu1 136.7(3) . 1_566
S2 O6 Eu1 139.6(3) . 2_677
C22 O7 Eu1 148.3(4) . .
C22 O8 Eu1 150.4(4) . 2_676
C1 N1 C5 119.3(5) . .
C1 N1 Eu1 120.6(4) . .
C5 N1 Eu1 117.4(4) . .
C6 N2 C10 117.1(5) . .
C6 N2 Eu1 119.1(4) . .
C10 N2 Eu1 120.4(4) . .
C15 N3 C11 118.6(5) . .
C15 N3 Eu1 121.5(4) . .
C11 N3 Eu1 117.2(4) . .
N1 C1 C2 121.9(7) . .
N1 C1 H1A 119.1 . .
C2 C1 H1A 119.1 . .
C3 C2 C1 119.6(7) . .
C3 C2 H2A 120.2 . .
C1 C2 H2A 120.2 . .
C2 C3 C4 119.1(6) . .
C2 C3 H3A 120.5 . .
C4 C3 H3A 120.5 . .
C5 C4 C3 119.1(7) . .
C5 C4 H4A 120.5 . .
C3 C4 H4A 120.5 . .
N1 C5 C4 120.8(6) . .
N1 C5 C6 114.3(5) . .
C4 C5 C6 124.9(6) . .
N2 C6 C7 122.0(5) . .
N2 C6 C5 117.7(5) . .
C7 C6 C5 120.2(5) . .
C8 C7 C6 117.9(5) . .
C8 C7 H7A 121.0 . .
C6 C7 H7A 121.0 . .
C7 C8 C9 118.7(5) . .
C7 C8 C16 120.7(6) . .
C9 C8 C16 120.5(6) . .
C10 C9 C8 119.3(6) . .
C10 C9 H9A 120.4 . .
C8 C9 H9A 120.4 . .
C9 C10 N2 124.8(6) . .
C9 C10 C11 121.6(6) . .
N2 C10 C11 113.6(6) . .
N3 C11 C12 120.7(6) . .
N3 C11 C10 116.9(5) . .
C12 C11 C10 122.4(6) . .
C13 C12 C11 119.0(6) . .
C13 C12 H12A 120.5 . .
C11 C12 H12A 120.5 . .
C14 C13 C12 120.0(6) . .
C14 C13 H13A 120.0 . .
C12 C13 H13A 120.0 . .
C15 C14 C13 117.0(7) . .
C15 C14 H14A 121.5 . .
C13 C14 H14A 121.5 . .
N3 C15 C14 124.8(7) . .
N3 C15 H15A 117.6 . .
C14 C15 H15A 117.6 . .
C21 C16 C17 117.5(6) . .
C21 C16 C8 116.7(5) . .
C17 C16 C8 125.7(5) . .
C18 C17 C16 120.4(5) . .
C18 C17 S2 114.3(4) . .
C16 C17 S2 125.3(5) . .
C19 C18 C17 121.4(6) . .
C19 C18 H18A 119.3 . .
C17 C18 H18A 119.3 . .
C20 C19 C18 119.5(6) . .
C20 C19 S1 122.2(5) . .
C18 C19 S1 118.2(5) . .
C19 C20 C21 119.6(6) . .
C19 C20 H20A 120.2 . .
C21 C20 H20A 120.2 . .
C16 C21 C20 121.5(6) . .
C16 C21 H21A 119.3 . .
C20 C21 H21A 119.3 . .
O8 C22 O7 124.1(6) . .
O8 C22 C23 117.7(5) . .
O7 C22 C23 118.2(5) . .
C25 C23 C24 120.0(6) . .
C25 C23 C22 119.8(5) . .
C24 C23 C22 120.2(5) . .
C25 C24 C23 118.6(6) 2_776 .
C25 C24 H24A 120.7 2_776 .
C23 C24 H24A 120.7 . .
C24 C25 C23 121.2(6) 2_776 .
C24 C25 H25A 119.4 2_776 .
C23 C25 H25A 119.4 . .

loop_
_geom_bond_atom_site_label_1
_geom_bond_atom_site_label_2
_geom_bond_distance
_geom_bond_site_symmetry_2
Eu1 O7 2.306(4) .
Eu1 O8 2.327(4) 2_676
Eu1 O6 2.371(4) 2_677
Eu1 O3 2.416(5) 1_544
Eu1 O1 2.450(4) 2_687
Eu1 N2 2.526(5) .
Eu1 N3 2.599(5) .
Eu1 N1 2.606(5) .
S1 O2 1.438(5) .
S1 O3 1.451(5) .
S1 O1 1.454(5) .
S1 C19 1.766(7) .
S2 O5 1.452(6) .
S2 O4 1.456(5) .
S2 O6 1.464(4) .
S2 C17 1.799(6) .
O1W H2 0.8498 .
O1W H1 0.8482 .
O1 Eu1 2.450(4) 2_687
O2W H4 0.8495 .
O2W H3 0.8511 .
O3 Eu1 2.416(5) 1_566
O6 Eu1 2.371(4) 2_677
O7 C22 1.265(7) .
O8 C22 1.254(7) .
O8 Eu1 2.327(4) 2_676
N1 C1 1.337(8) .
N1 C5 1.358(8) .
N2 C6 1.339(7) .
N2 C10 1.371(7) .
N3 C15 1.323(8) .
N3 C11 1.365(8) .
C1 C2 1.399(9) .
C1 H1A 0.9300 .
C2 C3 1.359(10) .
C2 H2A 0.9300 .
C3 C4 1.401(10) .
C3 H3A 0.9300 .
C4 C5 1.397(9) .
C4 H4A 0.9300 .
C5 C6 1.459(8) .
C6 C7 1.447(8) .
C7 C8 1.378(9) .
C7 H7A 0.9300 .
C8 C9 1.421(9) .
C8 C16 1.482(8) .
C9 C10 1.324(10) .
C9 H9A 0.9300 .
C10 C11 1.489(9) .
C11 C12 1.406(8) .
C12 C13 1.391(9) .
C12 H12A 0.9300 .
C13 C14 1.390(11) .
C13 H13A 0.9300 .
C14 C15 1.387(9) .
C14 H14A 0.9300 .
C15 H15A 0.9300 .
C16 C21 1.390(9) .
C16 C17 1.417(8) .
C17 C18 1.387(8) .
C18 C19 1.386(8) .
C18 H18A 0.9300 .
C19 C20 1.377(8) .
C20 C21 1.420(9) .
C20 H20A 0.9300 .
C21 H21A 0.9300 .
C22 C23 1.487(8) .
C23 C25 1.391(8) .
C23 C24 1.393(8) .
C24 C25 1.380(8) 2_776
C24 H24A 0.9300 .
C25 C24 1.380(8) 2_776
C25 H25A 0.9300 .

loop_
_geom_torsion_atom_site_label_1
_geom_torsion_atom_site_label_2
_geom_torsion_atom_site_label_3
_geom_torsion_atom_site_label_4
_geom_torsion
_geom_torsion_site_symmetry_1
_geom_torsion_site_symmetry_4
O2 S1 O1 Eu1 73.4(10) . 2_687
O3 S1 O1 Eu1 -56.9(10) . 2_687
C19 S1 O1 Eu1 -170.8(9) . 2_687
O2 S1 O3 Eu1 -116.3(4) . 1_566
O1 S1 O3 Eu1 14.5(5) . 1_566
C19 S1 O3 Eu1 128.2(4) . 1_566
O5 S2 O6 Eu1 -84.1(5) . 2_677
O4 S2 O6 Eu1 47.1(5) . 2_677
C17 S2 O6 Eu1 160.6(4) . 2_677
O8 Eu1 O7 C22 21.5(8) 2_676 .
O6 Eu1 O7 C22 166.6(8) 2_677 .
O3 Eu1 O7 C22 88.2(8) 1_544 .
O1 Eu1 O7 C22 -39.6(8) 2_687 .
N2 Eu1 O7 C22 -97.0(8) . .
N3 Eu1 O7 C22 116.8(8) . .
N1 Eu1 O7 C22 -111.3(8) . .
O7 Eu1 N1 C1 -17.6(5) . .
O8 Eu1 N1 C1 -131.3(5) 2_676 .
O6 Eu1 N1 C1 72.3(5) 2_677 .
O3 Eu1 N1 C1 22.0(7) 1_544 .
O1 Eu1 N1 C1 -98.2(5) 2_687 .
N2 Eu1 N1 C1 172.9(5) . .
N3 Eu1 N1 C1 141.9(5) . .
O7 Eu1 N1 C5 144.0(4) . .
O8 Eu1 N1 C5 30.3(5) 2_676 .
O6 Eu1 N1 C5 -126.1(4) 2_677 .
O3 Eu1 N1 C5 -176.3(4) 1_544 .
O1 Eu1 N1 C5 63.4(4) 2_687 .
N2 Eu1 N1 C5 -25.5(4) . .
N3 Eu1 N1 C5 -56.5(4) . .
O7 Eu1 N2 C6 9.5(5) . .
O8 Eu1 N2 C6 -117.5(4) 2_676 .
O6 Eu1 N2 C6 103.3(4) 2_677 .
O3 Eu1 N2 C6 -178.9(4) 1_544 .
O1 Eu1 N2 C6 -47.1(4) 2_687 .
N3 Eu1 N2 C6 174.3(5) . .
N1 Eu1 N2 C6 25.5(4) . .
O7 Eu1 N2 C10 168.3(4) . .
O8 Eu1 N2 C10 41.3(4) 2_676 .
O6 Eu1 N2 C10 -97.9(4) 2_677 .
O3 Eu1 N2 C10 -20.2(6) 1_544 .
O1 Eu1 N2 C10 111.7(4) 2_687 .
N3 Eu1 N2 C10 -27.0(4) . .
N1 Eu1 N2 C10 -175.7(5) . .
O7 Eu1 N3 C15 -19.5(7) . .
O8 Eu1 N3 C15 86.2(5) 2_676 .
O6 Eu1 N3 C15 -71.4(5) 2_677 .
O3 Eu1 N3 C15 8.7(5) 1_544 .
O1 Eu1 N3 C15 132.1(5) 2_687 .
N2 Eu1 N3 C15 -175.4(5) . .
N1 Eu1 N3 C15 -144.6(5) . .
O7 Eu1 N3 C11 179.6(4) . .
O8 Eu1 N3 C11 -74.8(4) 2_676 .
O6 Eu1 N3 C11 127.7(4) 2_677 .
O3 Eu1 N3 C11 -152.2(4) 1_544 .
O1 Eu1 N3 C11 -28.8(5) 2_687 .
N2 Eu1 N3 C11 23.7(4) . .
N1 Eu1 N3 C11 54.5(4) . .
C5 N1 C1 C2 -2.6(10) . .
Eu1 N1 C1 C2 158.7(5) . .
N1 C1 C2 C3 -0.9(11) . .
C1 C2 C3 C4 2.0(11) . .
C2 C3 C4 C5 0.2(11) . .
C1 N1 C5 C4 4.9(9) . .
Eu1 N1 C5 C4 -157.0(5) . .
C1 N1 C5 C6 -174.4(6) . .
Eu1 N1 C5 C6 23.8(6) . .
C3 C4 C5 N1 -3.7(9) . .
C3 C4 C5 C6 175.4(6) . .
C10 N2 C6 C7 -3.0(8) . .
Eu1 N2 C6 C7 156.4(4) . .
C10 N2 C6 C5 175.8(5) . .
Eu1 N2 C6 C5 -24.7(7) . .
N1 C5 C6 N2 -0.2(7) . .
C4 C5 C6 N2 -179.4(6) . .
N1 C5 C6 C7 178.7(5) . .
C4 C5 C6 C7 -0.5(9) . .
N2 C6 C7 C8 -0.4(9) . .
C5 C6 C7 C8 -179.2(5) . .
C6 C7 C8 C9 2.5(9) . .
C6 C7 C8 C16 -173.4(5) . .
C7 C8 C9 C10 -1.1(9) . .
C16 C8 C9 C10 174.8(6) . .
C8 C9 C10 N2 -2.6(10) . .
C8 C9 C10 C11 175.3(5) . .
C6 N2 C10 C9 4.7(9) . .
Eu1 N2 C10 C9 -154.5(5) . .
C6 N2 C10 C11 -173.4(5) . .
Eu1 N2 C10 C11 27.4(6) . .
C15 N3 C11 C12 -0.5(9) . .
Eu1 N3 C11 C12 161.0(5) . .
C15 N3 C11 C10 178.3(6) . .
Eu1 N3 C11 C10 -20.2(6) . .
C9 C10 C11 N3 178.2(6) . .
N2 C10 C11 N3 -3.6(7) . .
C9 C10 C11 C12 -3.1(9) . .
N2 C10 C11 C12 175.1(6) . .
N3 C11 C12 C13 0.2(9) . .
C10 C11 C12 C13 -178.5(6) . .
C11 C12 C13 C14 0.8(10) . .
C12 C13 C14 C15 -1.4(11) . .
C11 N3 C15 C14 -0.2(10) . .
Eu1 N3 C15 C14 -160.9(6) . .
C13 C14 C15 N3 1.1(11) . .
C7 C8 C16 C21 42.7(9) . .
C9 C8 C16 C21 -133.1(6) . .
C7 C8 C16 C17 -141.1(7) . .
C9 C8 C16 C17 43.0(9) . .
C21 C16 C17 C18 4.2(9) . .
C8 C16 C17 C18 -171.9(6) . .
C21 C16 C17 S2 -176.5(5) . .
C8 C16 C17 S2 7.4(9) . .
O5 S2 C17 C18 94.9(5) . .
O4 S2 C17 C18 -26.8(6) . .
O6 S2 C17 C18 -145.5(5) . .
O5 S2 C17 C16 -84.4(6) . .
O4 S2 C17 C16 154.0(6) . .
O6 S2 C17 C16 35.2(6) . .
C16 C17 C18 C19 -0.3(9) . .
S2 C17 C18 C19 -179.6(5) . .
C17 C18 C19 C20 -3.6(9) . .
C17 C18 C19 S1 173.2(5) . .
O2 S1 C19 C20 123.1(6) . .
O3 S1 C19 C20 -116.6(6) . .
O1 S1 C19 C20 1.8(6) . .
O2 S1 C19 C18 -53.5(6) . .
O3 S1 C19 C18 66.7(5) . .
O1 S1 C19 C18 -174.8(5) . .
C18 C19 C20 C21 3.4(10) . .
S1 C19 C20 C21 -173.2(5) . .
C17 C16 C21 C20 -4.4(10) . .
C8 C16 C21 C20 172.1(7) . .
C19 C20 C21 C16 0.7(11) . .
Eu1 O8 C22 O7 -11.4(14) 2_676 .
Eu1 O8 C22 C23 170.5(6) 2_676 .
Eu1 O7 C22 O8 -13.9(12) . .
Eu1 O7 C22 C23 164.2(6) . .
O8 C22 C23 C25 18.1(10) . .
O7 C22 C23 C25 -160.1(6) . .
O8 C22 C23 C24 -158.6(6) . .
O7 C22 C23 C24 23.2(10) . .
C25 C23 C24 C25 5.6(11) . 2_776
C22 C23 C24 C25 -177.7(6) . 2_776
C24 C23 C25 C24 -5.7(12) . 2_776
C22 C23 C25 C24 177.5(6) . 2_776
